data_2241570
loop_
_publ_author_name
'Kerr, Jamie R.'
'Trembleau, Laurent'
'Storey, John M. D.'
'Wardell, James L.'
'Harrison, William T. A.'

_publ_section_title
;
 Crystal structures of four indole derivatives with a phenyl substituent
 at the 2-position and a carbonyl group at the 3-position: the <i>C</i>(6)
 N---H&#x00B7;&#x00B7;&#x00B7;O chain remains the same, but the weak
 reinforcing interactions are different
;
_journal_coeditor_code XU5883
_journal_issue 3
_journal_name_full 'Acta Crystallographica Section E'
_journal_page_first 363
_journal_page_last 369
_journal_paper_doi 10.1107/S2056989016002620
_journal_volume 72
_journal_year 2016
_chemical_formula_iupac 'C21 H15 N O'
_chemical_formula_moiety 'C21 H15 N O'
_chemical_formula_sum 'C21 H15 N O'
_chemical_formula_weight 297.34
_chemical_name_systematic
;
3-Benzoyl-2-phenyl-1<i>H</i>-indole
;
_space_group_IT_number 14
_symmetry_cell_setting monoclinic
_symmetry_space_group_name_Hall '-P 2ybc'
_symmetry_space_group_name_H-M 'P 1 21/c 1'
_atom_sites_solution_hydrogens geom
_atom_sites_solution_primary direct
_atom_sites_solution_secondary difmap
_audit_creation_method SHELXL-97
_cell_angle_alpha 90.00
_cell_angle_beta 107.782(2)
_cell_angle_gamma 90.00
_cell_formula_units_Z 8
_cell_length_a 14.5065(10)
_cell_length_b 11.7911(9)
_cell_length_c 18.6961(13)
_cell_measurement_reflns_used 13275
_cell_measurement_temperature 100(2)
_cell_measurement_theta_max 27.5
_cell_measurement_theta_min 2.7
_cell_volume 3045.1(4)
_computing_cell_refinement
;
CrystalClear (Rigaku, 2012)
;
_computing_data_collection
;
CrystalClear (Rigaku, 2012)
;
_computing_data_reduction
;
CrystalClear (Rigaku, 2012)
;
_computing_molecular_graphics
;
ORTEP-3 for Windows (Farrugia, 2012)
;
_computing_publication_material
;
publCIF (Westrip, 2010)
;
_computing_structure_refinement
;
SHELXL97 (Sheldrick, 2008)
;
_computing_structure_solution
;
SHELXS97 (Sheldrick, 2008)
;
_diffrn_ambient_temperature 100(2)
_diffrn_measured_fraction_theta_full 0.996
_diffrn_measured_fraction_theta_max 0.996
_diffrn_measurement_device_type 'Rigaku Mercury CCD'
_diffrn_measurement_method \w
_diffrn_radiation_monochromator graphite
_diffrn_radiation_source 'fine-focus sealed tube'
_diffrn_radiation_type MoK\a
_diffrn_radiation_wavelength 0.71073
_diffrn_reflns_av_R_equivalents 0.0633
_diffrn_reflns_av_sigmaI/netI 0.0615
_diffrn_reflns_limit_h_max 18
_diffrn_reflns_limit_h_min -18
_diffrn_reflns_limit_k_max 13
_diffrn_reflns_limit_k_min -15
_diffrn_reflns_limit_l_max 24
_diffrn_reflns_limit_l_min -23
_diffrn_reflns_number 20680
_diffrn_reflns_theta_full 27.47
_diffrn_reflns_theta_max 27.47
_diffrn_reflns_theta_min 2.74
_diffrn_standards_decay_% 0
_exptl_absorpt_coefficient_mu 0.080
_exptl_absorpt_correction_type none
_exptl_crystal_colour colourless
_exptl_crystal_density_diffrn 1.297
_exptl_crystal_density_method 'not measured'
_exptl_crystal_description lath
_exptl_crystal_F_000 1248
_exptl_crystal_size_max 0.22
_exptl_crystal_size_mid 0.03
_exptl_crystal_size_min 0.01
_refine_diff_density_max 0.578
_refine_diff_density_min -0.229
_refine_ls_extinction_method none
_refine_ls_goodness_of_fit_ref 1.045
_refine_ls_hydrogen_treatment constr
_refine_ls_matrix_type full
_refine_ls_number_parameters 415
_refine_ls_number_reflns 6949
_refine_ls_number_restraints 0
_refine_ls_restrained_S_all 1.045
_refine_ls_R_factor_all 0.1179
_refine_ls_R_factor_gt 0.0761
_refine_ls_shift/su_max 0.000
_refine_ls_shift/su_mean 0.000
_refine_ls_structure_factor_coef Fsqd
_refine_ls_weighting_details 'calc w=1/[\s^2^(Fo^2^)+(0.1011P)^2^+1.7166P] where P=(Fo^2^+2Fc^2^)/3'
_refine_ls_weighting_scheme calc
_refine_ls_wR_factor_gt 0.1896
_refine_ls_wR_factor_ref 0.2154
_reflns_number_gt 4461
_reflns_number_total 6949
_reflns_threshold_expression I>2\s(I)
_cod_data_source_file xu5883sup1.cif
_cod_data_source_block IV
_cod_original_sg_symbol_H-M 'P 21/c'
_cod_database_code 2241570

loop_
_symmetry_equiv_pos_as_xyz
'x, y, z'
'-x, y+1/2, -z+1/2'
'-x, -y, -z'
'x, -y-1/2, z-1/2'

loop_
_atom_site_type_symbol
_atom_site_label
_atom_site_fract_x
_atom_site_fract_y
_atom_site_fract_z
_atom_site_U_iso_or_equiv
_atom_site_adp_type
_atom_site_calc_flag
_atom_site_refinement_flags
_atom_site_occupancy
_atom_site_symmetry_multiplicity
C C1 0.19446(19) 0.8013(2) 0.39664(13) 0.0269(6) Uani d . 1 1
C C2 0.2396(2) 0.9067(3) 0.40907(14) 0.0322(6) Uani d . 1 1
H H2A 0.3052 0.9158 0.4104 0.039 Uiso calc R 1 1
C C3 0.1852(2) 0.9976(3) 0.41944(15) 0.0354(7) Uani d . 1 1
H H3 0.2133 1.0711 0.4277 0.042 Uiso calc R 1 1
C C4 0.0883(2) 0.9826(3) 0.41792(16) 0.0357(7) Uani d . 1 1
H H4 0.0525 1.0465 0.4255 0.043 Uiso calc R 1 1
C C5 0.0442(2) 0.8786(3) 0.40575(14) 0.0336(6) Uani d . 1 1
H H5 -0.0212 0.8702 0.4051 0.040 Uiso calc R 1 1
C C6 0.09729(19) 0.7850(2) 0.39430(13) 0.0281(6) Uani d . 1 1
C C7 0.07731(18) 0.6637(2) 0.37913(13) 0.0264(6) Uani d . 1 1
C C8 0.16308(17) 0.6165(2) 0.37209(13) 0.0263(6) Uani d . 1 1
C C9 -0.01375(19) 0.6113(2) 0.37465(14) 0.0283(6) Uani d . 1 1
C C10 -0.02686(18) 0.4863(2) 0.36931(14) 0.0272(6) Uani d . 1 1
C C11 0.02580(19) 0.4146(2) 0.42699(14) 0.0288(6) Uani d . 1 1
H H11 0.0744 0.4450 0.4690 0.035 Uiso calc R 1 1
C C12 0.0070(2) 0.2997(2) 0.42273(15) 0.0330(6) Uani d . 1 1
H H12 0.0407 0.2513 0.4628 0.040 Uiso calc R 1 1
C C13 -0.0617(2) 0.2544(3) 0.35948(15) 0.0348(6) Uani d . 1 1
H H13 -0.0730 0.1749 0.3559 0.042 Uiso calc R 1 1
C C14 -0.1135(2) 0.3254(3) 0.30192(15) 0.0339(6) Uani d . 1 1
H H14 -0.1601 0.2945 0.2590 0.041 Uiso calc R 1 1
C C15 -0.09743(19) 0.4396(3) 0.30696(14) 0.0324(6) Uani d . 1 1
H H15 -0.1342 0.4880 0.2680 0.039 Uiso calc R 1 1
C C16 0.18695(18) 0.4990(2) 0.35550(14) 0.0276(6) Uani d . 1 1
C C17 0.26730(19) 0.4451(2) 0.40466(15) 0.0302(6) Uani d . 1 1
H H17 0.3073 0.4848 0.4470 0.036 Uiso calc R 1 1
C C18 0.2887(2) 0.3346(3) 0.39201(16) 0.0353(7) Uani d . 1 1
H H18 0.3431 0.2983 0.4259 0.042 Uiso calc R 1 1
C C19 0.2305(2) 0.2747(3) 0.32906(16) 0.0350(6) Uani d . 1 1
H H19 0.2447 0.1980 0.3210 0.042 Uiso calc R 1 1
C C20 0.1522(2) 0.3291(2) 0.27911(15) 0.0317(6) Uani d . 1 1
H H20 0.1134 0.2903 0.2359 0.038 Uiso calc R 1 1
C C21 0.13070(19) 0.4405(2) 0.29238(14) 0.0292(6) Uani d . 1 1
H H21 0.0770 0.4773 0.2580 0.035 Uiso calc R 1 1
N N1 0.23136(15) 0.69798(19) 0.38248(11) 0.0284(5) Uani d . 1 1
H H1 0.2906 0.6871 0.3806 0.034 Uiso calc R 1 1
O O1 -0.08448(13) 0.67091(16) 0.37534(11) 0.0335(5) Uani d . 1 1
C C22 0.69538(18) 0.5190(2) 0.40301(13) 0.0260(6) Uani d . 1 1
C C23 0.74041(19) 0.4145(2) 0.41931(14) 0.0305(6) Uani d . 1 1
H H23 0.8060 0.4039 0.4210 0.037 Uiso calc R 1 1
C C24 0.6850(2) 0.3256(2) 0.43313(15) 0.0338(6) Uani d . 1 1
H H24 0.7126 0.2521 0.4438 0.041 Uiso calc R 1 1
C C25 0.5884(2) 0.3439(3) 0.43146(15) 0.0348(7) Uani d . 1 1
H H25 0.5524 0.2825 0.4422 0.042 Uiso calc R 1 1
C C26 0.54494(19) 0.4484(2) 0.41476(14) 0.0314(6) Uani d . 1 1
H H26 0.4797 0.4591 0.4139 0.038 Uiso calc R 1 1
C C27 0.59814(18) 0.5380(2) 0.39919(13) 0.0265(6) Uani d . 1 1
C C28 0.57881(18) 0.6581(2) 0.38018(13) 0.0270(6) Uani d . 1 1
C C29 0.66528(18) 0.7025(2) 0.37257(13) 0.0265(6) Uani d . 1 1
C C30 0.48733(19) 0.7126(2) 0.37205(14) 0.0292(6) Uani d . 1 1
C C31 0.47679(19) 0.8381(2) 0.36448(14) 0.0280(6) Uani d . 1 1
C C32 0.53489(19) 0.9104(2) 0.41874(14) 0.0300(6) Uani d . 1 1
H H32 0.5833 0.8801 0.4608 0.036 Uiso calc R 1 1
C C33 0.5216(2) 1.0267(3) 0.41100(15) 0.0345(6) Uani d . 1 1
H H33 0.5605 1.0763 0.4482 0.041 Uiso calc R 1 1
C C34 0.4517(2) 1.0708(3) 0.34902(16) 0.0362(7) Uani d . 1 1
H H34 0.4439 1.1507 0.3435 0.043 Uiso calc R 1 1
C C35 0.3934(2) 1.0000(3) 0.29536(15) 0.0369(7) Uani d . 1 1
H H35 0.3454 1.0311 0.2533 0.044 Uiso calc R 1 1
C C36 0.40478(19) 0.8845(3) 0.30272(14) 0.0320(6) Uani d . 1 1
H H36 0.3640 0.8357 0.2661 0.038 Uiso calc R 1 1
C C37 0.68882(19) 0.8182(2) 0.35194(14) 0.0272(6) Uani d . 1 1
C C38 0.76544(19) 0.8797(2) 0.40043(15) 0.0305(6) Uani d . 1 1
H H38 0.8052 0.8450 0.4451 0.037 Uiso calc R 1 1
C C39 0.7836(2) 0.9894(3) 0.38400(16) 0.0355(7) Uani d . 1 1
H H39 0.8355 1.0304 0.4174 0.043 Uiso calc R 1 1
C C40 0.7257(2) 1.0408(3) 0.31815(16) 0.0338(6) Uani d . 1 1
H H40 0.7375 1.1171 0.3072 0.041 Uiso calc R 1 1
C C41 0.65150(19) 0.9803(2) 0.26904(14) 0.0302(6) Uani d . 1 1
H H41 0.6129 1.0146 0.2238 0.036 Uiso calc R 1 1
C C42 0.63344(19) 0.8698(2) 0.28572(14) 0.0285(6) Uani d . 1 1
H H42 0.5826 0.8285 0.2515 0.034 Uiso calc R 1 1
N N2 0.73368(16) 0.62092(19) 0.38683(11) 0.0287(5) Uani d . 1 1
H H2 0.7935 0.6305 0.3860 0.034 Uiso calc R 1 1
O O2 0.41519(13) 0.65488(17) 0.37109(11) 0.0336(5) Uani d . 1 1

loop_
_atom_site_aniso_label
_atom_site_aniso_U_11
_atom_site_aniso_U_22
_atom_site_aniso_U_33
_atom_site_aniso_U_12
_atom_site_aniso_U_13
_atom_site_aniso_U_23
C1 0.0263(13) 0.0337(15) 0.0227(11) 0.0053(11) 0.0106(10) 0.0020(10)
C2 0.0239(13) 0.0450(18) 0.0305(13) -0.0039(12) 0.0124(11) 0.0017(12)
C3 0.0397(16) 0.0324(16) 0.0347(14) -0.0063(13) 0.0123(12) 0.0000(12)
C4 0.0336(15) 0.0356(17) 0.0384(15) 0.0078(13) 0.0120(12) -0.0016(12)
C5 0.0233(13) 0.0487(18) 0.0316(13) 0.0019(13) 0.0128(11) -0.0007(12)
C6 0.0260(13) 0.0363(16) 0.0236(11) -0.0027(11) 0.0101(10) 0.0014(11)
C7 0.0181(12) 0.0379(16) 0.0252(11) 0.0038(11) 0.0096(9) 0.0005(11)
C8 0.0192(12) 0.0378(16) 0.0245(11) 0.0006(11) 0.0105(9) 0.0036(11)
C9 0.0235(13) 0.0380(16) 0.0265(12) 0.0033(11) 0.0123(10) 0.0019(11)
C10 0.0238(12) 0.0339(15) 0.0284(12) 0.0008(11) 0.0148(10) 0.0000(11)
C11 0.0244(13) 0.0380(17) 0.0260(12) 0.0010(12) 0.0104(10) 0.0009(11)
C12 0.0257(14) 0.0383(17) 0.0352(14) 0.0039(12) 0.0096(11) 0.0055(12)
C13 0.0295(14) 0.0391(17) 0.0400(15) -0.0048(13) 0.0169(12) -0.0035(12)
C14 0.0263(14) 0.0468(19) 0.0306(13) -0.0038(13) 0.0116(11) -0.0048(12)
C15 0.0241(13) 0.0497(19) 0.0252(12) 0.0022(12) 0.0101(10) 0.0047(12)
C16 0.0250(13) 0.0365(16) 0.0275(12) -0.0026(11) 0.0170(10) 0.0010(11)
C17 0.0248(13) 0.0389(17) 0.0317(13) -0.0036(12) 0.0156(11) -0.0023(11)
C18 0.0268(14) 0.0488(19) 0.0353(14) 0.0055(13) 0.0170(11) 0.0076(13)
C19 0.0348(15) 0.0346(16) 0.0443(15) 0.0022(13) 0.0251(13) -0.0004(12)
C20 0.0293(14) 0.0382(16) 0.0329(13) -0.0057(12) 0.0175(11) -0.0067(12)
C21 0.0247(13) 0.0399(17) 0.0265(12) -0.0019(12) 0.0129(10) -0.0017(11)
N1 0.0192(10) 0.0386(14) 0.0305(11) -0.0009(10) 0.0121(9) -0.0011(9)
O1 0.0230(10) 0.0385(12) 0.0432(11) 0.0058(8) 0.0162(8) 0.0060(9)
C22 0.0252(13) 0.0331(15) 0.0215(11) -0.0023(11) 0.0096(10) -0.0008(10)
C23 0.0219(12) 0.0462(18) 0.0264(12) 0.0042(12) 0.0118(10) -0.0026(11)
C24 0.0398(16) 0.0326(16) 0.0295(13) 0.0087(13) 0.0115(12) 0.0023(11)
C25 0.0361(16) 0.0402(18) 0.0312(13) -0.0105(13) 0.0147(12) -0.0013(12)
C26 0.0234(13) 0.0436(17) 0.0289(13) -0.0018(12) 0.0108(11) -0.0012(12)
C27 0.0239(13) 0.0342(15) 0.0228(11) 0.0009(11) 0.0091(10) -0.0029(10)
C28 0.0202(12) 0.0373(16) 0.0259(12) -0.0029(11) 0.0107(10) -0.0005(11)
C29 0.0188(12) 0.0387(16) 0.0240(11) 0.0022(11) 0.0093(9) -0.0042(11)
C30 0.0225(13) 0.0417(17) 0.0269(12) -0.0016(12) 0.0126(10) -0.0051(11)
C31 0.0239(13) 0.0360(16) 0.0282(12) 0.0006(11) 0.0139(10) -0.0010(11)
C32 0.0277(13) 0.0394(17) 0.0259(12) -0.0013(12) 0.0126(10) -0.0014(11)
C33 0.0341(15) 0.0402(17) 0.0322(14) 0.0004(13) 0.0147(12) -0.0032(12)
C34 0.0384(16) 0.0377(17) 0.0390(15) 0.0076(13) 0.0215(13) 0.0036(13)
C35 0.0303(15) 0.052(2) 0.0316(14) 0.0102(14) 0.0140(12) 0.0078(13)
C36 0.0227(13) 0.0485(18) 0.0268(12) -0.0007(12) 0.0107(10) -0.0022(12)
C37 0.0253(13) 0.0325(15) 0.0288(12) 0.0013(11) 0.0159(10) -0.0015(11)
C38 0.0218(13) 0.0395(17) 0.0330(13) 0.0042(12) 0.0123(10) 0.0019(12)
C39 0.0246(13) 0.0461(19) 0.0391(15) -0.0081(13) 0.0144(12) -0.0036(13)
C40 0.0326(15) 0.0347(16) 0.0402(15) -0.0040(12) 0.0200(12) 0.0028(12)
C41 0.0265(13) 0.0398(16) 0.0290(12) 0.0042(12) 0.0156(11) 0.0065(11)
C42 0.0251(13) 0.0377(16) 0.0271(12) 0.0008(11) 0.0145(10) -0.0023(11)
N2 0.0208(11) 0.0379(14) 0.0304(11) 0.0027(10) 0.0122(9) 0.0013(10)
O2 0.0197(9) 0.0404(12) 0.0443(11) -0.0034(8) 0.0151(8) -0.0045(9)

loop_
_atom_type_symbol
_atom_type_description
_atom_type_scat_dispersion_real
_atom_type_scat_dispersion_imag
_atom_type_scat_source
C C 0.0033 0.0016 'International Tables Vol C Tables 4.2.6.8 and 6.1.1.4'
H H 0.0000 0.0000 'International Tables Vol C Tables 4.2.6.8 and 6.1.1.4'
N N 0.0061 0.0033 'International Tables Vol C Tables 4.2.6.8 and 6.1.1.4'
O O 0.0106 0.0060 'International Tables Vol C Tables 4.2.6.8 and 6.1.1.4'

loop_
_geom_angle_atom_site_label_1
_geom_angle_atom_site_label_2
_geom_angle_atom_site_label_3
_geom_angle
N1 C1 C2 128.8(2)
N1 C1 C6 108.3(2)
C2 C1 C6 122.9(2)
C3 C2 C1 117.2(2)
C3 C2 H2A 121.4
C1 C2 H2A 121.4
C2 C3 C4 120.7(3)
C2 C3 H3 119.7
C4 C3 H3 119.7
C5 C4 C3 121.9(3)
C5 C4 H4 119.1
C3 C4 H4 119.1
C4 C5 C6 118.7(2)
C4 C5 H5 120.6
C6 C5 H5 120.6
C5 C6 C1 118.6(3)
C5 C6 C7 135.4(2)
C1 C6 C7 106.0(2)
C8 C7 C9 130.5(3)
C8 C7 C6 106.0(2)
C9 C7 C6 123.5(2)
N1 C8 C7 109.7(2)
N1 C8 C16 119.1(2)
C7 C8 C16 131.2(2)
O1 C9 C7 120.1(3)
O1 C9 C10 118.1(2)
C7 C9 C10 121.8(2)
C11 C10 C15 119.3(3)
C11 C10 C9 121.3(2)
C15 C10 C9 119.3(2)
C12 C11 C10 119.8(3)
C12 C11 H11 120.1
C10 C11 H11 120.1
C11 C12 C13 120.1(3)
C11 C12 H12 119.9
C13 C12 H12 120.0
C14 C13 C12 120.1(3)
C14 C13 H13 120.0
C12 C13 H13 120.0
C15 C14 C13 120.1(3)
C15 C14 H14 120.0
C13 C14 H14 120.0
C14 C15 C10 120.6(3)
C14 C15 H15 119.7
C10 C15 H15 119.7
C21 C16 C17 119.1(3)
C21 C16 C8 121.7(2)
C17 C16 C8 119.2(2)
C18 C17 C16 120.3(3)
C18 C17 H17 119.9
C16 C17 H17 119.9
C17 C18 C19 120.5(3)
C17 C18 H18 119.7
C19 C18 H18 119.7
C20 C19 C18 119.2(3)
C20 C19 H19 120.4
C18 C19 H19 120.4
C21 C20 C19 120.0(3)
C21 C20 H20 120.0
C19 C20 H20 120.0
C20 C21 C16 120.9(3)
C20 C21 H21 119.6
C16 C21 H21 119.6
C8 N1 C1 110.1(2)
C8 N1 H1 125.0
C1 N1 H1 125.0
C23 C22 N2 128.5(2)
C23 C22 C27 123.4(2)
N2 C22 C27 108.1(2)
C22 C23 C24 116.8(2)
C22 C23 H23 121.6
C24 C23 H23 121.6
C23 C24 C25 120.5(3)
C23 C24 H24 119.8
C25 C24 H24 119.8
C26 C25 C24 121.8(3)
C26 C25 H25 119.1
C24 C25 H25 119.1
C25 C26 C27 118.8(2)
C25 C26 H26 120.6
C27 C26 H26 120.6
C26 C27 C22 118.7(2)
C26 C27 C28 135.0(2)
C22 C27 C28 106.3(2)
C29 C28 C30 130.2(3)
C29 C28 C27 105.9(2)
C30 C28 C27 124.0(2)
N2 C29 C28 109.9(2)
N2 C29 C37 119.5(2)
C28 C29 C37 130.6(2)
O2 C30 C28 120.1(3)
O2 C30 C31 118.7(2)
C28 C30 C31 121.2(2)
C32 C31 C36 119.4(3)
C32 C31 C30 121.1(2)
C36 C31 C30 119.5(2)
C33 C32 C31 119.7(3)
C33 C32 H32 120.2
C31 C32 H32 120.2
C32 C33 C34 120.1(3)
C32 C33 H33 120.0
C34 C33 H33 120.0
C35 C34 C33 120.7(3)
C35 C34 H34 119.7
C33 C34 H34 119.7
C36 C35 C34 120.0(3)
C36 C35 H35 120.0
C34 C35 H35 120.0
C35 C36 C31 120.2(3)
C35 C36 H36 119.9
C31 C36 H36 119.9
C42 C37 C38 118.5(3)
C42 C37 C29 121.0(2)
C38 C37 C29 120.4(2)
C39 C38 C37 120.7(3)
C39 C38 H38 119.7
C37 C38 H38 119.7
C38 C39 C40 120.0(3)
C38 C39 H39 120.0
C40 C39 H39 120.0
C41 C40 C39 119.9(3)
C41 C40 H40 120.1
C39 C40 H40 120.1
C42 C41 C40 119.9(3)
C42 C41 H41 120.0
C40 C41 H41 120.0
C41 C42 C37 120.9(3)
C41 C42 H42 119.5
C37 C42 H42 119.5
C29 N2 C22 109.8(2)
C29 N2 H2 125.1
C22 N2 H2 125.1

loop_
_geom_bond_atom_site_label_1
_geom_bond_atom_site_label_2
_geom_bond_distance
C1 N1 1.389(3)
C1 C2 1.391(4)
C1 C6 1.410(4)
C2 C3 1.379(4)
C2 H2A 0.9500
C3 C4 1.408(4)
C3 H3 0.9500
C4 C5 1.370(4)
C4 H4 0.9500
C5 C6 1.399(4)
C5 H5 0.9500
C6 C7 1.470(4)
C7 C8 1.405(3)
C7 C9 1.437(4)
C8 N1 1.351(3)
C8 C16 1.484(4)
C9 O1 1.247(3)
C9 C10 1.486(4)
C10 C11 1.399(4)
C10 C15 1.408(4)
C11 C12 1.379(4)
C11 H11 0.9500
C12 C13 1.399(4)
C12 H12 0.9500
C13 C14 1.389(4)
C13 H13 0.9500
C14 C15 1.364(4)
C14 H14 0.9500
C15 H15 0.9500
C16 C21 1.395(4)
C16 C17 1.398(4)
C17 C18 1.377(4)
C17 H17 0.9500
C18 C19 1.411(4)
C18 H18 0.9500
C19 C20 1.387(4)
C19 H19 0.9500
C20 C21 1.389(4)
C20 H20 0.9500
C21 H21 0.9500
N1 H1 0.8800
C22 C23 1.385(4)
C22 N2 1.395(3)
C22 C27 1.408(3)
C23 C24 1.392(4)
C23 H23 0.9500
C24 C25 1.409(4)
C24 H24 0.9500
C25 C26 1.375(4)
C25 H25 0.9500
C26 C27 1.391(4)
C26 H26 0.9500
C27 C28 1.466(4)
C28 C29 1.406(3)
C28 C30 1.440(4)
C29 N2 1.348(3)
C29 C37 1.487(4)
C30 O2 1.244(3)
C30 C31 1.491(4)
C31 C32 1.394(4)
C31 C36 1.410(4)
C32 C33 1.386(4)
C32 H32 0.9500
C33 C34 1.387(4)
C33 H33 0.9500
C34 C35 1.379(4)
C34 H34 0.9500
C35 C36 1.374(4)
C35 H35 0.9500
C36 H36 0.9500
C37 C42 1.393(4)
C37 C38 1.402(4)
C38 C39 1.374(4)
C38 H38 0.9500
C39 C40 1.398(4)
C39 H39 0.9500
C40 C41 1.381(4)
C40 H40 0.9500
C41 C42 1.384(4)
C41 H41 0.9500
C42 H42 0.9500
N2 H2 0.8800

loop_
_geom_hbond_atom_site_label_D
_geom_hbond_atom_site_label_H
_geom_hbond_atom_site_label_A
_geom_hbond_site_symmetry_A
_geom_hbond_distance_DH
_geom_hbond_distance_HA
_geom_hbond_distance_DA
_geom_hbond_angle_DHA
N1 H1 O2 . 0.88 1.91 2.786(3) 176
N2 H2 O1 1_655 0.88 1.90 2.775(3) 171
C20 H20 O1 2_545 0.95 2.44 3.324(3) 155
C41 H41 O2 2_655 0.95 2.37 3.239(3) 152
C2 H2A Cg8 . 0.95 2.81 3.715(3) 158
C14 H14 Cg1 2_545 0.95 2.89 3.616(3) 134
C17 H17 Cg7 3_666 0.95 2.62 3.508(3) 156
C23 H23 Cg3 1_655 0.95 2.72 3.608(3) 156
C35 H35 Cg6 2_655 0.95 2.80 3.527(3) 134

loop_
_geom_torsion_atom_site_label_1
_geom_torsion_atom_site_label_2
_geom_torsion_atom_site_label_3
_geom_torsion_atom_site_label_4
_geom_torsion
N1 C1 C2 C3 177.9(2)
C6 C1 C2 C3 0.1(4)
C1 C2 C3 C4 0.5(4)
C2 C3 C4 C5 -0.4(4)
C3 C4 C5 C6 -0.2(4)
C4 C5 C6 C1 0.7(4)
C4 C5 C6 C7 -179.2(3)
N1 C1 C6 C5 -178.9(2)
C2 C1 C6 C5 -0.7(4)
N1 C1 C6 C7 1.1(3)
C2 C1 C6 C7 179.3(2)
C5 C6 C7 C8 178.9(3)
C1 C6 C7 C8 -1.1(3)
C5 C6 C7 C9 -2.0(4)
C1 C6 C7 C9 178.1(2)
C9 C7 C8 N1 -178.4(2)
C6 C7 C8 N1 0.7(3)
C9 C7 C8 C16 2.2(5)
C6 C7 C8 C16 -178.8(2)
C8 C7 C9 O1 -173.0(2)
C6 C7 C9 O1 8.1(4)
C8 C7 C9 C10 7.1(4)
C6 C7 C9 C10 -171.7(2)
O1 C9 C10 C11 -117.3(3)
C7 C9 C10 C11 62.6(3)
O1 C9 C10 C15 59.2(3)
C7 C9 C10 C15 -121.0(3)
C15 C10 C11 C12 -1.0(4)
C9 C10 C11 C12 175.4(2)
C10 C11 C12 C13 2.7(4)
C11 C12 C13 C14 -2.1(4)
C12 C13 C14 C15 0.0(4)
C13 C14 C15 C10 1.6(4)
C11 C10 C15 C14 -1.1(4)
C9 C10 C15 C14 -177.6(2)
N1 C8 C16 C21 -125.5(3)
C7 C8 C16 C21 53.9(4)
N1 C8 C16 C17 55.1(3)
C7 C8 C16 C17 -125.5(3)
C21 C16 C17 C18 -1.9(4)
C8 C16 C17 C18 177.5(2)
C16 C17 C18 C19 0.5(4)
C17 C18 C19 C20 1.2(4)
C18 C19 C20 C21 -1.5(4)
C19 C20 C21 C16 0.1(4)
C17 C16 C21 C20 1.6(4)
C8 C16 C21 C20 -177.8(2)
C7 C8 N1 C1 0.0(3)
C16 C8 N1 C1 179.5(2)
C2 C1 N1 C8 -178.8(2)
C6 C1 N1 C8 -0.7(3)
N2 C22 C23 C24 -179.7(2)
C27 C22 C23 C24 -0.7(4)
C22 C23 C24 C25 -1.0(4)
C23 C24 C25 C26 1.4(4)
C24 C25 C26 C27 0.0(4)
C25 C26 C27 C22 -1.6(4)
C25 C26 C27 C28 -179.4(3)
C23 C22 C27 C26 2.0(4)
N2 C22 C27 C26 -178.8(2)
C23 C22 C27 C28 -179.6(2)
N2 C22 C27 C28 -0.4(3)
C26 C27 C28 C29 179.0(3)
C22 C27 C28 C29 1.0(3)
C26 C27 C28 C30 -1.0(4)
C22 C27 C28 C30 -179.0(2)
C30 C28 C29 N2 178.7(2)
C27 C28 C29 N2 -1.3(3)
C30 C28 C29 C37 -1.8(4)
C27 C28 C29 C37 178.2(2)
C29 C28 C30 O2 170.2(2)
C27 C28 C30 O2 -9.8(4)
C29 C28 C30 C31 -9.7(4)
C27 C28 C30 C31 170.4(2)
O2 C30 C31 C32 123.6(3)
C28 C30 C31 C32 -56.5(3)
O2 C30 C31 C36 -54.3(3)
C28 C30 C31 C36 125.6(3)
C36 C31 C32 C33 -0.5(4)
C30 C31 C32 C33 -178.4(2)
C31 C32 C33 C34 -0.9(4)
C32 C33 C34 C35 1.4(4)
C33 C34 C35 C36 -0.5(4)
C34 C35 C36 C31 -0.8(4)
C32 C31 C36 C35 1.3(4)
C30 C31 C36 C35 179.3(2)
N2 C29 C37 C42 124.5(3)
C28 C29 C37 C42 -55.0(4)
N2 C29 C37 C38 -57.9(3)
C28 C29 C37 C38 122.6(3)
C42 C37 C38 C39 1.9(4)
C29 C37 C38 C39 -175.7(2)
C37 C38 C39 C40 -0.4(4)
C38 C39 C40 C41 -1.2(4)
C39 C40 C41 C42 1.1(4)
C40 C41 C42 C37 0.4(4)
C38 C37 C42 C41 -1.9(4)
C29 C37 C42 C41 175.7(2)
C28 C29 N2 C22 1.1(3)
C37 C29 N2 C22 -178.5(2)
C23 C22 N2 C29 178.7(2)
C27 C22 N2 C29 -0.4(3)

_cod_database_fobs_code 2241570
